data_1544436
loop_
_publ_author_name
'Sadakiyo, Masaaki'
'Yamada, Teppei'
'Kitagawa, Hiroshi'

_publ_section_title
;
 Poly[butane-1,4-diammonium [tri-\m-oxalato-dimanganese(II)] hexahydrate]
;
_journal_coeditor_code SJ4065
_journal_issue 11
_journal_name_full IUCrData
_journal_page_first x161639
_journal_paper_doi 10.1107/S2414314616016394
_journal_volume 1
_journal_year 2016
_chemical_formula_iupac '(C4 H14 N2) [Mn2 (C2 O4)3], 6H2 O'
_chemical_formula_moiety '0.5(C4 H14 N2 2+), C3 Mn O6 -, 3(H2 O)'
_chemical_formula_sum 'C10 H26 Mn2 N2 O18'
_chemical_formula_weight 572.21
_chemical_name_common (H2dab)[Mn2(ox)3].6H2O
_chemical_name_systematic
;
Poly[butane-1,4-diammonium [tri-\m-oxalato-dimanganese(II)] hexahydrate]
;
_space_group_IT_number 14
_symmetry_cell_setting monoclinic
_symmetry_space_group_name_Hall '-P 2yn'
_symmetry_space_group_name_H-M 'P 1 21/n 1'
_atom_sites_solution_hydrogens geom
_atom_sites_solution_primary direct
_atom_sites_solution_secondary difmap
_audit_creation_method SHELXL-97
_cell_angle_alpha 90.00
_cell_angle_beta 111.9172(10)
_cell_angle_gamma 90.00
_cell_formula_units_Z 2
_cell_length_a 8.2623(8)
_cell_length_b 16.1821(15)
_cell_length_c 9.4702(9)
_cell_measurement_reflns_used 9419
_cell_measurement_temperature 100(2)
_cell_measurement_theta_max 28.92
_cell_measurement_theta_min 2.52
_cell_volume 1174.66(19)
_computing_cell_refinement
;
SAINT (Bruker, 2007)
;
_computing_data_collection
;
APEX2 (Bruker, 2007)
;
_computing_data_reduction
;
SAINT (Bruker, 2007)
;
_computing_molecular_graphics
;
DIAMOND (Brandenburg 1999)
;
_computing_publication_material
;
<i>Yadokari-XG</i> (Kabuto <i>et al.</i> 2009)
;
_computing_structure_refinement
;
SHELXL97 (Sheldrick 2008)
;
_computing_structure_solution
;
SIR2002 (Burla <i>et al.</i> 2003)
;
_diffrn_ambient_temperature 100(2)
_diffrn_measured_fraction_theta_full 0.944
_diffrn_measured_fraction_theta_max 0.944
_diffrn_measurement_device_type 'Bruker SMART APEX CCD detector'
_diffrn_measurement_method '\f and \w'
_diffrn_radiation_monochromator graphite
_diffrn_radiation_source 'fine-focus sealed tube'
_diffrn_radiation_type MoK\a
_diffrn_radiation_wavelength 0.71069
_diffrn_reflns_av_R_equivalents 0.0221
_diffrn_reflns_av_sigmaI/netI 0.0152
_diffrn_reflns_limit_h_max 10
_diffrn_reflns_limit_h_min -10
_diffrn_reflns_limit_k_max 21
_diffrn_reflns_limit_k_min -21
_diffrn_reflns_limit_l_max 12
_diffrn_reflns_limit_l_min -12
_diffrn_reflns_number 13965
_diffrn_reflns_theta_full 29.10
_diffrn_reflns_theta_max 29.10
_diffrn_reflns_theta_min 2.52
_diffrn_standards_decay_% 0
_exptl_absorpt_coefficient_mu 1.157
_exptl_absorpt_correction_T_max 0.9444
_exptl_absorpt_correction_T_min 0.8456
_exptl_absorpt_correction_type multi-scan
_exptl_absorpt_process_details
;
(SADABS; Sheldrick, 1996)
;
_exptl_crystal_colour colorless
_exptl_crystal_density_diffrn 1.618
_exptl_crystal_density_method 'not measured'
_exptl_crystal_description platelet
_exptl_crystal_F_000 588
_exptl_crystal_size_max 0.15
_exptl_crystal_size_mid 0.15
_exptl_crystal_size_min 0.05
_refine_diff_density_max 0.546
_refine_diff_density_min -0.399
_refine_ls_extinction_method none
_refine_ls_goodness_of_fit_ref 1.071
_refine_ls_hydrogen_treatment mixed
_refine_ls_matrix_type full
_refine_ls_number_parameters 170
_refine_ls_number_reflns 2975
_refine_ls_number_restraints 0
_refine_ls_restrained_S_all 1.071
_refine_ls_R_factor_all 0.0240
_refine_ls_R_factor_gt 0.0222
_refine_ls_shift/su_max 0.000
_refine_ls_shift/su_mean 0.000
_refine_ls_structure_factor_coef Fsqd
_refine_ls_weighting_details 'calc w=1/[\s^2^(Fo^2^)+(0.0238P)^2^+0.5691P] where P=(Fo^2^+2Fc^2^)/3'
_refine_ls_weighting_scheme calc
_refine_ls_wR_factor_gt 0.0546
_refine_ls_wR_factor_ref 0.0562
_reflns_number_gt 2789
_reflns_number_total 2975
_reflns_threshold_expression I>2\s(I)
_cod_data_source_file sj4065sup1.cif
_cod_data_source_block I
_cod_original_sg_symbol_H-M 'P 21/n'
_cod_database_code 1544436

loop_
_symmetry_equiv_pos_as_xyz
'x, y, z'
'-x+1/2, y+1/2, -z+1/2'
'-x, -y, -z'
'x-1/2, -y-1/2, z-1/2'

loop_
_atom_site_type_symbol
_atom_site_label
_atom_site_fract_x
_atom_site_fract_y
_atom_site_fract_z
_atom_site_U_iso_or_equiv
_atom_site_adp_type
_atom_site_calc_flag
_atom_site_refinement_flags
_atom_site_occupancy
_atom_site_symmetry_multiplicity
Mn Mn1 0.02869(2) 0.169789(10) 0.957930(18) 0.01373(6) Uani d . 1 1
O O1 -0.25273(11) 0.17989(5) 0.83745(10) 0.01818(17) Uani d . 1 1
O O2 0.04842(10) 0.26513(5) 1.12735(9) 0.01710(16) Uani d . 1 1
O O3 0.24744(12) 0.17269(6) 0.66258(11) 0.02013(18) Uani d . 1 1
H H3 0.197(3) 0.2048(13) 0.698(2) 0.043(5) Uiso d . 1 1
H H3A 0.335(3) 0.1954(12) 0.661(2) 0.037(5) Uiso d . 1 1
O O4 0.30602(10) 0.19016(5) 1.06540(9) 0.01681(16) Uani d . 1 1
O O5 0.00415(10) 0.24760(5) 0.76634(9) 0.01656(16) Uani d . 1 1
O O6 0.00269(11) 0.08224(5) 1.12066(9) 0.01871(17) Uani d . 1 1
O O7 -0.44146(12) 0.09772(6) 0.99547(10) 0.01985(17) Uani d . 1 1
H H7 -0.513(2) 0.1308(13) 1.012(2) 0.041(5) Uiso d . 1 1
O O8 0.04419(11) 0.05226(5) 0.85630(9) 0.01841(17) Uani d . 1 1
C C1 0.35089(14) 0.23655(7) 1.17931(12) 0.0132(2) Uani d . 1 1
N N1 0.19120(13) 0.49595(7) 0.76866(11) 0.0181(2) Uani d . 1 1
H H1 0.2093 0.5515 0.7721 0.027 Uiso calc R 1 1
H H1A 0.1648 0.4776 0.6718 0.027 Uiso calc R 1 1
H H1B 0.2895 0.4702 0.8319 0.027 Uiso calc R 1 1
C C2 -0.29846(14) 0.22215(7) 0.71826(12) 0.0141(2) Uani d . 1 1
C C3 -0.01213(14) 0.00845(7) 1.07678(12) 0.0147(2) Uani d . 1 1
C C4 0.07643(16) 0.50957(8) 0.97641(13) 0.0188(2) Uani d . 1 1
H H4 0.0947 0.5701 0.9786 0.023 Uiso calc R 1 1
H H4A 0.1837 0.4840 1.0498 0.023 Uiso calc R 1 1
O O9 -0.03534(17) 0.11469(9) 1.40088(14) 0.0470(4) Uani d . 1 1
H H9 0.052(3) 0.1325(15) 1.473(2) 0.053(6) Uiso d . 1 1
C C5 0.04384(16) 0.47715(8) 0.81809(13) 0.0203(2) Uani d . 1 1
H H5 0.0265 0.4166 0.8165 0.024 Uiso calc R 1 1
H H5A -0.0644 0.5022 0.7452 0.024 Uiso calc R 1 1
H H5B -0.391(2) 0.1254(11) 0.955(2) 0.032(4) Uiso d . 1 1
H H5C -0.005(3) 0.1135(13) 1.331(3) 0.051(6) Uiso d . 1 1

loop_
_atom_site_aniso_label
_atom_site_aniso_U_11
_atom_site_aniso_U_22
_atom_site_aniso_U_33
_atom_site_aniso_U_12
_atom_site_aniso_U_13
_atom_site_aniso_U_23
Mn1 0.01273(9) 0.01503(9) 0.01310(9) -0.00011(6) 0.00444(7) 0.00001(6)
O1 0.0135(4) 0.0236(4) 0.0177(4) -0.0004(3) 0.0062(3) 0.0064(3)
O2 0.0117(4) 0.0197(4) 0.0190(4) 0.0013(3) 0.0047(3) -0.0040(3)
O3 0.0168(4) 0.0228(4) 0.0246(4) -0.0020(3) 0.0120(4) -0.0020(3)
O4 0.0128(4) 0.0211(4) 0.0165(4) 0.0007(3) 0.0055(3) -0.0043(3)
O5 0.0115(4) 0.0205(4) 0.0175(4) 0.0000(3) 0.0052(3) 0.0028(3)
O6 0.0275(4) 0.0162(4) 0.0151(4) -0.0003(3) 0.0109(3) -0.0009(3)
O7 0.0204(4) 0.0204(4) 0.0237(4) 0.0017(3) 0.0139(4) 0.0027(3)
O8 0.0248(4) 0.0172(4) 0.0171(4) -0.0003(3) 0.0123(3) 0.0004(3)
C1 0.0125(5) 0.0137(5) 0.0147(5) 0.0017(4) 0.0065(4) 0.0013(4)
N1 0.0177(5) 0.0237(5) 0.0160(4) 0.0014(4) 0.0100(4) 0.0010(4)
C2 0.0133(5) 0.0141(5) 0.0164(5) -0.0009(4) 0.0073(4) -0.0005(4)
C3 0.0132(5) 0.0185(5) 0.0129(5) 0.0008(4) 0.0054(4) -0.0003(4)
C4 0.0215(6) 0.0221(6) 0.0172(5) -0.0017(4) 0.0123(5) -0.0007(4)
O9 0.0439(7) 0.0779(9) 0.0282(6) -0.0362(7) 0.0240(5) -0.0258(6)
C5 0.0204(6) 0.0257(6) 0.0192(5) -0.0053(5) 0.0122(5) -0.0027(4)

loop_
_atom_type_symbol
_atom_type_description
_atom_type_scat_dispersion_real
_atom_type_scat_dispersion_imag
_atom_type_scat_source
C C 0.0033 0.0016 'International Tables Vol C Tables 4.2.6.8 and 6.1.1.4'
H H 0.0000 0.0000 'International Tables Vol C Tables 4.2.6.8 and 6.1.1.4'
N N 0.0061 0.0033 'International Tables Vol C Tables 4.2.6.8 and 6.1.1.4'
O O 0.0106 0.0060 'International Tables Vol C Tables 4.2.6.8 and 6.1.1.4'
Mn Mn 0.3368 0.7283 'International Tables Vol C Tables 4.2.6.8 and 6.1.1.4'

loop_
_geom_angle_atom_site_label_1
_geom_angle_atom_site_label_2
_geom_angle_atom_site_label_3
_geom_angle_site_symmetry_1
_geom_angle_site_symmetry_3
_geom_angle
O5 Mn1 O8 . . 98.17(3)
O5 Mn1 O4 . . 93.30(3)
O8 Mn1 O4 . . 96.65(3)
O5 Mn1 O6 . . 168.45(3)
O8 Mn1 O6 . . 77.20(3)
O4 Mn1 O6 . . 97.73(3)
O5 Mn1 O1 . . 76.63(3)
O8 Mn1 O1 . . 93.55(3)
O4 Mn1 O1 . . 166.61(3)
O6 Mn1 O1 . . 92.97(3)
O5 Mn1 O2 . . 99.40(3)
O8 Mn1 O2 . . 161.54(3)
O4 Mn1 O2 . . 76.76(3)
O6 Mn1 O2 . . 86.53(3)
O1 Mn1 O2 . . 95.96(3)
C2 O1 Mn1 . . 114.64(7)
C2 O2 Mn1 4_666 . 113.54(7)
H3 O3 H3A . . 107.9(19)
C1 O4 Mn1 . . 114.78(7)
C1 O5 Mn1 4_565 . 115.33(7)
C3 O6 Mn1 . . 114.25(7)
H7 O7 H5B . . 104.7(19)
C3 O8 Mn1 3_557 . 114.07(7)
O4 C1 O5 . 4_666 126.26(10)
O4 C1 C2 . 4_666 116.99(9)
O5 C1 C2 4_666 4_666 116.75(9)
C5 N1 H1 . . 109.5
C5 N1 H1A . . 109.5
H1 N1 H1A . . 109.5
C5 N1 H1B . . 109.5
H1 N1 H1B . . 109.5
H1A N1 H1B . . 109.5
O1 C2 O2 . 4_565 126.65(10)
O1 C2 C1 . 4_565 116.56(9)
O2 C2 C1 4_565 4_565 116.79(9)
O8 C3 O6 3_557 . 126.36(10)
O8 C3 C3 3_557 3_557 117.31(12)
O6 C3 C3 . 3_557 116.33(12)
C5 C4 C4 . 3_567 111.11(13)
C5 C4 H4 . . 109.4
C4 C4 H4 3_567 . 109.4
C5 C4 H4A . . 109.4
C4 C4 H4A 3_567 . 109.4
H4 C4 H4A . . 108.0
H9 O9 H5C . . 104.1(19)
N1 C5 C4 . . 112.09(10)
N1 C5 H5 . . 109.2
C4 C5 H5 . . 109.2
N1 C5 H5A . . 109.2
C4 C5 H5A . . 109.2
H5 C5 H5A . . 107.9

loop_
_geom_bond_atom_site_label_1
_geom_bond_atom_site_label_2
_geom_bond_site_symmetry_2
_geom_bond_distance
Mn1 O5 . 2.1549(8)
Mn1 O8 . 2.1567(8)
Mn1 O4 . 2.1573(8)
Mn1 O6 . 2.1623(8)
Mn1 O1 . 2.1805(9)
Mn1 O2 . 2.1876(8)
O1 C2 . 1.2513(14)
O2 C2 4_666 1.2534(14)
O3 H3 . 0.81(2)
O3 H3A . 0.82(2)
O4 C1 . 1.2515(13)
O5 C1 4_565 1.2528(13)
O6 C3 . 1.2552(14)
O7 H7 . 0.85(2)
O7 H5B . 0.800(19)
O8 C3 3_557 1.2499(14)
C1 O5 4_666 1.2528(13)
C1 C2 4_666 1.5638(15)
N1 C5 . 1.4897(14)
N1 H1 . 0.9100
N1 H1A . 0.9100
N1 H1B . 0.9100
C2 O2 4_565 1.2534(13)
C2 C1 4_565 1.5638(15)
C3 O8 3_557 1.2499(14)
C3 C3 3_557 1.564(2)
C4 C5 . 1.5147(16)
C4 C4 3_567 1.520(2)
C4 H4 . 0.9900
C4 H4A . 0.9900
O9 H9 . 0.84(2)
O9 H5C . 0.79(2)
C5 H5 . 0.9900
C5 H5A . 0.9900

loop_
_geom_hbond_atom_site_label_D
_geom_hbond_atom_site_label_H
_geom_hbond_atom_site_label_A
_geom_hbond_site_symmetry_A
_geom_hbond_distance_DH
_geom_hbond_distance_HA
_geom_hbond_distance_DA
_geom_hbond_angle_DHA
O3 H3 O5 . 0.81(2) 2.06(2) 2.8196(12) 157.3(19)
O3 H3A O2 4_665 0.82(2) 2.01(2) 2.8156(12) 168.8(19)
O7 H7 O4 1_455 0.85(2) 2.00(2) 2.8392(12) 169.6(19)
O9 H9 O3 1_556 0.84(2) 2.02(2) 2.8565(15) 173(2)
O7 H5B O1 . 0.800(19) 2.068(19) 2.8603(12) 171.1(18)
O9 H5C O6 . 0.79(2) 2.08(2) 2.8354(14) 160(2)
N1 H1 O3 2_556 0.91 2.05 2.9349(14) 164.8
N1 H1A O7 4_665 0.91 1.99 2.8418(14) 155.8
N1 H1B O9 4_665 0.91 1.92 2.7868(15) 157.4

loop_
_geom_torsion_atom_site_label_1
_geom_torsion_atom_site_label_2
_geom_torsion_atom_site_label_3
_geom_torsion_atom_site_label_4
_geom_torsion_site_symmetry_1
_geom_torsion_site_symmetry_4
_geom_torsion
O5 Mn1 O1 C2 . . 1.12(8)
O8 Mn1 O1 C2 . . -96.44(8)
O4 Mn1 O1 C2 . . 43.14(17)
O6 Mn1 O1 C2 . . -173.79(8)
O2 Mn1 O1 C2 . . 99.40(8)
O5 Mn1 O2 C2 . 4_666 -100.89(8)
O8 Mn1 O2 C2 . 4_666 61.08(14)
O4 Mn1 O2 C2 . 4_666 -9.69(8)
O6 Mn1 O2 C2 . 4_666 89.09(8)
O1 Mn1 O2 C2 . 4_666 -178.27(8)
O5 Mn1 O4 C1 . . 106.38(8)
O8 Mn1 O4 C1 . . -154.99(8)
O6 Mn1 O4 C1 . . -77.06(8)
O1 Mn1 O4 C1 . . 65.67(16)
O2 Mn1 O4 C1 . . 7.50(8)
O8 Mn1 O5 C1 . 4_565 92.56(8)
O4 Mn1 O5 C1 . 4_565 -170.24(8)
O6 Mn1 O5 C1 . 4_565 27.1(2)
O1 Mn1 O5 C1 . 4_565 0.83(8)
O2 Mn1 O5 C1 . 4_565 -93.12(8)
O5 Mn1 O6 C3 . . 59.66(19)
O8 Mn1 O6 C3 . . -7.78(8)
O4 Mn1 O6 C3 . . -102.89(8)
O1 Mn1 O6 C3 . . 85.19(8)
O2 Mn1 O6 C3 . . -179.01(8)
O5 Mn1 O8 C3 . 3_557 -161.48(8)
O4 Mn1 O8 C3 . 3_557 104.20(8)
O6 Mn1 O8 C3 . 3_557 7.75(8)
O1 Mn1 O8 C3 . 3_557 -84.50(8)
O2 Mn1 O8 C3 . 3_557 36.49(15)
Mn1 O4 C1 O5 . 4_666 174.36(9)
Mn1 O4 C1 C2 . 4_666 -4.78(12)
Mn1 O1 C2 O2 . 4_565 177.64(9)
Mn1 O1 C2 C1 . 4_565 -2.56(12)
Mn1 O6 C3 O8 . 3_557 -173.20(9)
Mn1 O6 C3 C3 . 3_557 6.79(15)
C4 C4 C5 N1 3_567 . 179.40(12)

_cod_database_fobs_code 1544436
